data_7100391
_journal_name_full 'Chemical Communications'
_journal_paper_doi 10.1039/b418869a
_journal_year 2005
_chemical_formula_moiety 'C4 H7 N1 O1'
_chemical_formula_sum 'C4 H7 N O'
_chemical_formula_weight 85.11
_space_group_IT_number 61
_symmetry_cell_setting orthorhombic
_symmetry_space_group_name_Hall '-P 2ac 2ab'
_symmetry_space_group_name_H-M 'P b c a'
_cell_angle_alpha 90
_cell_angle_beta 90
_cell_angle_gamma 90
_cell_formula_units_Z 8
_cell_length_a 5.934(7)
_cell_length_b 10.242(5)
_cell_length_c 16.436(3)
_cell_measurement_temperature 294
_cell_volume 998.9(13)
_diffrn_ambient_temperature 294
_exptl_crystal_density_diffrn 1.132
_oxford_refine_ls_scale 1.41(3)
_cod_depositor_comments
;
The following automatic conversions were performed:
'_symmetry_cell_setting' value 'Orthorhombic' changed to 'orthorhombic'
according to '/home/saulius/struct/CIF-dictionaries/cif_core.dic'
dictionary named 'cif_core.dic' version 2.4.1 from 2010-06-29.

Automatic conversion script
Id: cif_fix_enum 1527 2010-12-29 10:47:43Z saulius 
;
_cod_original_formula_sum 'C4 H7 N1 O1'
_cod_database_code 7100391

loop_
_symmetry_equiv_pos_as_xyz
x,y,z
-x,-y,-z
-x+1/2,y+1/2,z
x+1/2,-y+1/2,-z
x,-y+1/2,z+1/2
-x,y+1/2,-z+1/2
-x+1/2,-y,z+1/2
x+1/2,y,-z+1/2

loop_
_atom_site_label
_atom_site_type_symbol
_atom_site_fract_x
_atom_site_fract_y
_atom_site_fract_z
_atom_site_U_iso_or_equiv
_atom_site_occupancy
_atom_site_adp_type
_atom_site_refinement_flags_posn
_atom_site_refinement_flags_adp
_atom_site_refinement_flags_occupancy
_atom_site_disorder_assembly
_atom_site_disorder_group
_atom_site_attached_hydrogens
O1 O 0.2161(6) -0.0826(3) 0.4389(2) 0.0879 1.0000 Uani . . . . . .
N1 N 0.1617(6) 0.1329(3) 0.4462(3) 0.0803 1.0000 Uani . . . . . .
C1 C 0.2732(9) 0.0296(4) 0.4192(3) 0.0679 1.0000 Uani . . . . . .
C2 C 0.4679(9) 0.0506(4) 0.3654(3) 0.0682 1.0000 Uani . . . . . .
C3 C 0.5244(11) 0.1708(5) 0.3357(4) 0.1302 1.0000 Uani . . . . . .
C4 C 0.5941(11) -0.0614(5) 0.3420(4) 0.1218 1.0000 Uani . . . . . .
H31 H 0.4366 0.2450 0.3497 0.1565 1.0000 Uiso . . . . . .
H32 H 0.6516 0.1801 0.3011 0.1565 1.0000 Uiso . . . . . .
H41 H 0.7145 -0.0355 0.3076 0.1459 1.0000 Uiso . . . . . .
H42 H 0.6530 -0.1027 0.3892 0.1459 1.0000 Uiso . . . . . .
H43 H 0.4988 -0.1205 0.3138 0.1459 1.0000 Uiso . . . . . .
H11 H 0.0354 0.1217 0.4810 0.0963 1.0000 Uiso . . . . . .
H12 H 0.2081 0.2182 0.4307 0.0963 1.0000 Uiso . . . . . .

loop_
_atom_site_aniso_label
_atom_site_aniso_U_11
_atom_site_aniso_U_22
_atom_site_aniso_U_33
_atom_site_aniso_U_23
_atom_site_aniso_U_13
_atom_site_aniso_U_12
O1 0.103(3) 0.0400(15) 0.121(3) 0.0030(17) 0.028(3) -0.0008(18)
N1 0.090(3) 0.0406(19) 0.111(4) 0.001(2) 0.028(3) -0.002(2)
C1 0.071(3) 0.049(2) 0.084(4) -0.005(3) 0.002(4) 0.000(3)
C2 0.074(4) 0.058(3) 0.073(4) -0.003(3) 0.001(3) -0.001(3)
C3 0.140(6) 0.067(3) 0.184(7) 0.002(4) 0.078(5) -0.019(4)
C4 0.125(5) 0.082(3) 0.158(6) 0.004(4) 0.043(5) 0.019(4)

loop_
_geom_bond_atom_site_label_1
_geom_bond_site_symmetry_1
_geom_bond_atom_site_label_2
_geom_bond_site_symmetry_2
_geom_bond_distance
_geom_bond_publ_flag
O1 . C1 . 1.241(5) yes
N1 . C1 . 1.324(5) yes
N1 . H11 . 0.950 no
N1 . H12 . 0.950 no
C1 . C2 . 1.470(6) yes
C2 . C3 . 1.366(6) yes
C2 . C4 . 1.422(6) yes
C3 . H31 . 0.950 no
C3 . H32 . 0.950 no
C4 . H41 . 0.950 no
C4 . H42 . 0.950 no
C4 . H43 . 0.950 no

loop_
_cod_related_entry_id
_cod_related_entry_database
_cod_related_entry_code
1 ChemSpider 6346
